data_4074590
loop_
_publ_author_name
'Oakley, Simon R.'
'Parker, Kyle D.'
'Emslie, David J. H.'
'Vargas-Baca, Ignacio'
'Robertson, Craig M.'
'Harrington, Laura E.'
'Britten, James F.'

_publ_section_title
;
 Synthesis of a Heterobimetallic Rhodium&#x2212;Iron Complex Containing an
 \h3-Interaction between Rhodium and the B&#x2212;Cipso&#x2212;CorthoUnit
 of a Triarylborane
;
_journal_issue 25
_journal_name_full Organometallics
_journal_page_first 5835
_journal_paper_doi 10.1021/om060903m
_journal_volume 25
_journal_year 2006
_chemical_formula_sum 'C54 H62 B Cl O P Rh S'
_chemical_formula_weight 939.24
_chemical_name_systematic
;

 ?

;
_space_group_IT_number 14
_symmetry_cell_setting monoclinic
_symmetry_space_group_name_Hall '-P 2yn'
_symmetry_space_group_name_H-M 'P 1 21/n 1'
_atom_sites_solution_hydrogens geom
_atom_sites_solution_primary direct
_atom_sites_solution_secondary difmap
_audit_creation_method SHELXL-97
_cell_angle_alpha 90.00
_cell_angle_beta 103.832(5)
_cell_angle_gamma 90.00
_cell_formula_units_Z 4
_cell_length_a 13.773(3)
_cell_length_b 20.799(5)
_cell_length_c 17.532(5)
_cell_measurement_reflns_used 2535
_cell_measurement_temperature 173(2)
_cell_measurement_theta_max 17.92
_cell_measurement_theta_min 2.29
_cell_volume 4877(2)
_computing_cell_refinement APEXII
_computing_data_collection APEXII
_computing_data_reduction APEXII
_computing_molecular_graphics 'Bruker SHELXTL'
_computing_publication_material 'Bruker SHELXTL'
_computing_structure_refinement 'SHELXL-97 (Sheldrick, 1997)'
_computing_structure_solution 'SHELXS-97 (Sheldrick, 1990)'
_diffrn_ambient_temperature 173(2)
_diffrn_measured_fraction_theta_full 0.989
_diffrn_measured_fraction_theta_max 0.989
_diffrn_measurement_device_type 'CCD area detector'
_diffrn_measurement_method 'phi and omega scans'
_diffrn_radiation_monochromator graphite
_diffrn_radiation_source 'fine-focus sealed tube'
_diffrn_radiation_type MoK\a
_diffrn_radiation_wavelength 0.71073
_diffrn_reflns_av_R_equivalents 0.0516
_diffrn_reflns_av_sigmaI/netI 0.0430
_diffrn_reflns_limit_h_max 9
_diffrn_reflns_limit_h_min -12
_diffrn_reflns_limit_k_max 18
_diffrn_reflns_limit_k_min -17
_diffrn_reflns_limit_l_max 15
_diffrn_reflns_limit_l_min -15
_diffrn_reflns_number 13733
_diffrn_reflns_theta_full 18.15
_diffrn_reflns_theta_max 18.15
_diffrn_reflns_theta_min 1.70
_exptl_absorpt_coefficient_mu 0.517
_exptl_absorpt_correction_T_max 0.9846
_exptl_absorpt_correction_T_min 0.8396
_exptl_absorpt_correction_type analytical
_exptl_absorpt_process_details sadabs
_exptl_crystal_colour yellow
_exptl_crystal_density_diffrn 1.279
_exptl_crystal_density_meas 0
_exptl_crystal_density_method 'not measured'
_exptl_crystal_description needle
_exptl_crystal_F_000 1968
_exptl_crystal_size_max 0.35
_exptl_crystal_size_mid 0.04
_exptl_crystal_size_min 0.03
_refine_diff_density_max 0.794
_refine_diff_density_min -0.681
_refine_diff_density_rms 0.091
_refine_ls_extinction_method none
_refine_ls_goodness_of_fit_ref 1.116
_refine_ls_hydrogen_treatment mixed
_refine_ls_matrix_type full
_refine_ls_number_parameters 526
_refine_ls_number_reflns 3396
_refine_ls_number_restraints 52
_refine_ls_restrained_S_all 1.125
_refine_ls_R_factor_all 0.0536
_refine_ls_R_factor_gt 0.0379
_refine_ls_shift/su_max 0.235
_refine_ls_shift/su_mean 0.008
_refine_ls_structure_factor_coef Fsqd
_refine_ls_weighting_details 'calc w=1/[\s^2^(Fo^2^)+(0.0668P)^2^+6.2450P] where P=(Fo^2^+2Fc^2^)/3'
_refine_ls_weighting_scheme calc
_refine_ls_wR_factor_gt 0.1005
_refine_ls_wR_factor_ref 0.1190
_reflns_number_gt 2735
_reflns_number_total 3396
_reflns_threshold_expression >2sigma(I)
_cod_data_source_file om060903msi20061003_014000.cif
_cod_data_source_block de102
_cod_original_sg_symbol_H-M P2(1)/n
_cod_database_code 4074590

loop_
_symmetry_equiv_pos_as_xyz
'x, y, z'
'-x+1/2, y+1/2, -z+1/2'
'-x, -y, -z'
'x-1/2, -y-1/2, z-1/2'

loop_
_atom_site_label
_atom_site_type_symbol
_atom_site_fract_x
_atom_site_fract_y
_atom_site_fract_z
_atom_site_U_iso_or_equiv
_atom_site_adp_type
_atom_site_occupancy
_atom_site_symmetry_multiplicity
_atom_site_calc_flag
_atom_site_refinement_flags
_atom_site_disorder_assembly
_atom_site_disorder_group
Rh Rh 0.25527(4) 0.80370(3) 0.38528(4) 0.0231(3) Uani 1 1 d . . .
Cl Cl 0.10529(14) 0.75311(9) 0.39897(12) 0.0367(6) Uani 1 1 d . . .
S S 0.19015(13) 0.90999(9) 0.37912(11) 0.0212(6) Uani 1 1 d . . .
P P 0.38459(14) 0.85187(10) 0.35648(12) 0.0211(6) Uani 1 1 d . . .
O O 0.3691(5) 0.6814(3) 0.4024(4) 0.062(2) Uani 1 1 d . . .
B B 0.0270(6) 0.8234(4) 0.4337(5) 0.024(3) Uani 1 1 d . . .
C1 C 0.2425(6) 1.0217(4) 0.2046(5) 0.023(2) Uani 1 1 d . . .
H1 H 0.2107 1.0559 0.1721 0.028 Uiso 1 1 calc R . .
C2 C 0.3353(6) 1.0006(4) 0.1958(5) 0.020(2) Uani 1 1 d . . .
C3 C 0.3793(5) 0.9497(4) 0.2427(5) 0.022(2) Uani 1 1 d . . .
H3 H 0.4431 0.9347 0.2387 0.027 Uiso 1 1 calc R . .
C4 C 0.3327(6) 0.9200(4) 0.2952(5) 0.020(2) Uani 1 1 d . . .
C5 C -0.0053(6) 0.8693(4) 0.3577(4) 0.023(2) Uani 1 1 d . . .
C6 C -0.1048(6) 0.8703(4) 0.3116(5) 0.025(2) Uani 1 1 d . . .
H6 H -0.1512 0.8407 0.3240 0.031 Uiso 1 1 calc R . .
C7 C -0.1388(6) 0.9123(4) 0.2491(5) 0.021(2) Uani 1 1 d . . .
C8 C -0.0742(6) 0.9599(4) 0.2362(4) 0.023(2) Uani 1 1 d . . .
H8 H -0.0988 0.9913 0.1970 0.028 Uiso 1 1 calc R . .
C9 C 0.0934(5) 1.0208(4) 0.2705(4) 0.019(2) Uani 1 1 d . . .
C10 C 0.1937(6) 0.9952(4) 0.2585(5) 0.019(2) Uani 1 1 d . . .
C11 C 0.2413(6) 0.9436(4) 0.3033(4) 0.017(2) Uani 1 1 d . . .
C12 C 0.0581(5) 0.9143(4) 0.3344(5) 0.020(2) Uani 1 1 d . . .
C13 C 0.0268(6) 0.9639(4) 0.2789(5) 0.020(2) Uani 1 1 d . . .
C14 C 0.1143(5) 1.0603(4) 0.3478(5) 0.031(2) Uani 1 1 d . . .
H14A H 0.0511 1.0769 0.3562 0.047 Uiso 1 1 calc R . .
H14B H 0.1587 1.0964 0.3440 0.047 Uiso 1 1 calc R . .
H14C H 0.1461 1.0327 0.3920 0.047 Uiso 1 1 calc R . .
C15 C 0.0437(5) 1.0664(4) 0.2052(5) 0.031(2) Uani 1 1 d . . .
H15A H 0.0290 1.0434 0.1549 0.047 Uiso 1 1 calc R . .
H15B H 0.0887 1.1025 0.2029 0.047 Uiso 1 1 calc R . .
H15C H -0.0187 1.0827 0.2155 0.047 Uiso 1 1 calc R . .
C16 C 0.3879(5) 1.0299(4) 0.1364(5) 0.026(2) Uani 1 1 d . . .
C17 C 0.4078(6) 0.9774(4) 0.0810(5) 0.045(3) Uani 1 1 d . . .
H17A H 0.3441 0.9589 0.0523 0.067 Uiso 1 1 calc R . .
H17B H 0.4493 0.9437 0.1115 0.067 Uiso 1 1 calc R . .
H17C H 0.4426 0.9961 0.0436 0.067 Uiso 1 1 calc R . .
C18 C 0.4886(6) 1.0585(4) 0.1810(5) 0.047(3) Uani 1 1 d . . .
H18A H 0.4768 1.0922 0.2167 0.070 Uiso 1 1 calc R . .
H18B H 0.5232 1.0770 0.1433 0.070 Uiso 1 1 calc R . .
H18C H 0.5300 1.0246 0.2113 0.070 Uiso 1 1 calc R . .
C19 C 0.3271(6) 1.0831(4) 0.0872(5) 0.044(3) Uani 1 1 d . . .
H19A H 0.2626 1.0658 0.0584 0.067 Uiso 1 1 calc R . .
H19B H 0.3637 1.0998 0.0499 0.067 Uiso 1 1 calc R . .
H19C H 0.3159 1.1179 0.1218 0.067 Uiso 1 1 calc R . .
C20 C -0.2457(6) 0.9054(4) 0.1992(5) 0.028(2) Uani 1 1 d . . .
C21 C -0.2548(6) 0.8423(4) 0.1547(5) 0.050(3) Uani 1 1 d . . .
H21A H -0.2075 0.8419 0.1209 0.075 Uiso 1 1 calc R . .
H21B H -0.3231 0.8377 0.1223 0.075 Uiso 1 1 calc R . .
H21C H -0.2398 0.8066 0.1921 0.075 Uiso 1 1 calc R . .
C22 C -0.2747(5) 0.9608(4) 0.1402(5) 0.047(3) Uani 1 1 d . . .
H22A H -0.2283 0.9621 0.1057 0.071 Uiso 1 1 calc R . .
H22B H -0.2715 1.0016 0.1687 0.071 Uiso 1 1 calc R . .
H22C H -0.3429 0.9540 0.1086 0.071 Uiso 1 1 calc R . .
C23 C -0.3207(5) 0.9055(4) 0.2519(5) 0.039(2) Uani 1 1 d . . .
H23A H -0.3041 0.8706 0.2904 0.059 Uiso 1 1 calc R . .
H23B H -0.3885 0.8992 0.2194 0.059 Uiso 1 1 calc R . .
H23C H -0.3171 0.9468 0.2794 0.059 Uiso 1 1 calc R . .
C24 C 0.4571(5) 0.8061(4) 0.3021(5) 0.020(2) Uani 1 1 d U . .
C25 C 0.5449(6) 0.7765(4) 0.3400(5) 0.029(2) Uani 1 1 d U . .
H25 H 0.5714 0.7840 0.3945 0.035 Uiso 1 1 calc R . .
C26 C 0.5948(6) 0.7361(4) 0.3002(5) 0.036(2) Uani 1 1 d U . .
H26 H 0.6547 0.7155 0.3273 0.043 Uiso 1 1 calc R . .
C27 C 0.5577(6) 0.7258(4) 0.2209(6) 0.040(2) Uani 1 1 d U . .
H27 H 0.5924 0.6984 0.1931 0.048 Uiso 1 1 calc R . .
C28 C 0.4708(6) 0.7549(4) 0.1822(5) 0.043(2) Uani 1 1 d U . .
H28 H 0.4454 0.7478 0.1275 0.051 Uiso 1 1 calc R . .
C29 C 0.4201(6) 0.7947(4) 0.2222(6) 0.032(2) Uani 1 1 d . . .
H29 H 0.3594 0.8144 0.1951 0.038 Uiso 1 1 calc R . .
C30 C 0.4747(6) 0.8864(3) 0.4377(5) 0.020(2) Uani 1 1 d U . .
C31 C 0.4575(6) 0.8841(4) 0.5121(5) 0.034(2) Uani 1 1 d U . .
H31 H 0.4002 0.8624 0.5204 0.041 Uiso 1 1 calc R . .
C32 C 0.5232(7) 0.9129(5) 0.5746(5) 0.053(3) Uani 1 1 d U . .
H32 H 0.5115 0.9102 0.6258 0.063 Uiso 1 1 calc R . .
C33 C 0.6045(7) 0.9451(4) 0.5637(6) 0.048(3) Uani 1 1 d U . .
H33 H 0.6490 0.9649 0.6071 0.057 Uiso 1 1 calc R . .
C34 C 0.6230(7) 0.9493(4) 0.4901(7) 0.049(3) Uani 1 1 d U . .
H34 H 0.6801 0.9716 0.4824 0.059 Uiso 1 1 calc R . .
C35 C 0.5571(7) 0.9203(4) 0.4273(5) 0.038(2) Uani 1 1 d . . .
H35 H 0.5686 0.9239 0.3761 0.046 Uiso 1 1 calc R . .
C36 C -0.0666(6) 0.7881(4) 0.4570(4) 0.027(2) Uani 1 1 d U . .
C37 C -0.1349(6) 0.8260(4) 0.4841(4) 0.030(2) Uani 1 1 d U . .
H37 H -0.1243 0.8711 0.4889 0.036 Uiso 1 1 calc R . .
C38 C -0.2178(6) 0.7997(5) 0.5044(5) 0.041(2) Uani 1 1 d U . .
H38 H -0.2634 0.8269 0.5220 0.049 Uiso 1 1 calc R . .
C39 C -0.2342(6) 0.7352(5) 0.4993(5) 0.047(3) Uani 1 1 d U . .
H39 H -0.2903 0.7172 0.5142 0.056 Uiso 1 1 calc R . .
C40 C -0.1692(6) 0.6964(4) 0.4725(5) 0.049(3) Uani 1 1 d U . .
H40 H -0.1806 0.6514 0.4680 0.059 Uiso 1 1 calc R . .
C41 C -0.0872(6) 0.7227(4) 0.4521(5) 0.040(2) Uani 1 1 d U . .
H41 H -0.0428 0.6949 0.4339 0.048 Uiso 1 1 calc R . .
C42 C 0.1005(5) 0.8568(4) 0.5085(4) 0.024(2) Uani 1 1 d U . .
C43 C 0.1813(6) 0.8263(4) 0.5603(5) 0.033(2) Uani 1 1 d U . .
H43 H 0.1960 0.7830 0.5500 0.040 Uiso 1 1 calc R . .
C44 C 0.2398(6) 0.8563(5) 0.6249(5) 0.043(2) Uani 1 1 d U . .
H44 H 0.2934 0.8337 0.6583 0.052 Uiso 1 1 calc R . .
C45 C 0.2209(6) 0.9188(5) 0.6411(5) 0.043(2) Uani 1 1 d U . .
H45 H 0.2618 0.9398 0.6854 0.052 Uiso 1 1 calc R . .
C46 C 0.1427(6) 0.9511(4) 0.5930(5) 0.038(2) Uani 1 1 d U . .
H46 H 0.1291 0.9943 0.6044 0.046 Uiso 1 1 calc R . .
C47 C 0.0834(6) 0.9206(4) 0.5278(5) 0.028(2) Uani 1 1 d . . .
H47 H 0.0296 0.9437 0.4952 0.034 Uiso 1 1 calc R . .
C48 C 0.3233(6) 0.7281(5) 0.3959(5) 0.041(3) Uani 1 1 d . . .
C1H C 0.1101(12) 0.9237(8) 0.0153(10) 0.113(4) Uiso 0.715(9) 1 d PD A 1
H1HA H 0.1026 0.9689 -0.0005 0.170 Uiso 0.715(9) 1 calc PR A 1
H1HB H 0.1125 0.8971 -0.0304 0.170 Uiso 0.715(9) 1 calc PR A 1
H1HC H 0.1723 0.9181 0.0559 0.170 Uiso 0.715(9) 1 calc PR A 1
C2H C 0.0282(14) 0.9047(9) 0.0454(12) 0.126(4) Uiso 0.715(9) 1 d PD A 1
H2HA H -0.0332 0.9117 0.0035 0.151 Uiso 0.715(9) 1 calc PR A 1
H2HB H 0.0250 0.9344 0.0888 0.151 Uiso 0.715(9) 1 calc PR A 1
C3H C 0.0241(13) 0.8377(9) 0.0753(11) 0.126(4) Uiso 0.715(9) 1 d PD A 1
H3HA H -0.0435 0.8303 0.0838 0.151 Uiso 0.715(9) 1 calc PR A 1
H3HB H 0.0330 0.8075 0.0338 0.151 Uiso 0.715(9) 1 calc PR A 1
C4H C 0.0965(16) 0.8219(10) 0.1468(13) 0.126(4) Uiso 0.715(9) 1 d PD A 1
H4HA H 0.0806 0.8475 0.1899 0.151 Uiso 0.715(9) 1 calc PR A 1
H4HB H 0.1630 0.8361 0.1411 0.151 Uiso 0.715(9) 1 calc PR A 1
C5H C 0.1047(14) 0.7521(9) 0.1718(13) 0.126(4) Uiso 0.715(9) 1 d PD A 1
H5HA H 0.1219 0.7248 0.1307 0.151 Uiso 0.715(9) 1 calc PR A 1
H5HB H 0.1566 0.7465 0.2213 0.151 Uiso 0.715(9) 1 calc PR A 1
C6H C 0.0048(12) 0.7351(9) 0.1832(12) 0.113(4) Uiso 0.715(9) 1 d PD A 1
H6HA H 0.0041 0.6897 0.1979 0.170 Uiso 0.715(9) 1 calc PR A 1
H6HB H -0.0458 0.7425 0.1342 0.170 Uiso 0.715(9) 1 calc PR A 1
H6HC H -0.0102 0.7619 0.2249 0.170 Uiso 0.715(9) 1 calc PR A 1
C1S C 0.073(3) 0.8949(19) 0.072(3) 0.113(4) Uiso 0.285(9) 1 d PD A 2
H1SA H 0.1308 0.9240 0.0789 0.170 Uiso 0.285(9) 1 calc PR A 2
H1SB H 0.0165 0.9178 0.0835 0.170 Uiso 0.285(9) 1 calc PR A 2
H1SC H 0.0554 0.8797 0.0173 0.170 Uiso 0.285(9) 1 calc PR A 2
C2S C 0.099(4) 0.841(2) 0.124(3) 0.126(4) Uiso 0.285(9) 1 d PD A 2
H2SA H 0.1138 0.8571 0.1786 0.151 Uiso 0.285(9) 1 calc PR A 2
H2SB H 0.1616 0.8217 0.1157 0.151 Uiso 0.285(9) 1 calc PR A 2
C3S C 0.024(3) 0.7882(18) 0.117(3) 0.126(4) Uiso 0.285(9) 1 d PD A 2
H3SA H 0.0169 0.7659 0.0662 0.151 Uiso 0.285(9) 1 calc PR A 2
H3SB H -0.0421 0.8070 0.1180 0.151 Uiso 0.285(9) 1 calc PR A 2
C4S C 0.053(3) 0.740(2) 0.183(3) 0.126(4) Uiso 0.285(9) 1 d PD A 2
H4SA H 0.0039 0.7049 0.1744 0.151 Uiso 0.285(9) 1 calc PR A 2
H4SB H 0.0516 0.7616 0.2331 0.151 Uiso 0.285(9) 1 calc PR A 2
C5S C 0.157(3) 0.712(2) 0.190(3) 0.126(4) Uiso 0.285(9) 1 d PD A 2
H5SA H 0.1714 0.7123 0.1372 0.151 Uiso 0.285(9) 1 calc PR A 2
H5SB H 0.2067 0.7405 0.2241 0.151 Uiso 0.285(9) 1 calc PR A 2
C6S C 0.170(3) 0.6519(18) 0.219(3) 0.113(4) Uiso 0.285(9) 1 d PD A 2
H6SA H 0.2381 0.6377 0.2212 0.170 Uiso 0.285(9) 1 calc PR A 2
H6SB H 0.1223 0.6230 0.1845 0.170 Uiso 0.285(9) 1 calc PR A 2
H6SC H 0.1576 0.6513 0.2717 0.170 Uiso 0.285(9) 1 calc PR A 2

loop_
_atom_site_aniso_label
_atom_site_aniso_U_11
_atom_site_aniso_U_22
_atom_site_aniso_U_33
_atom_site_aniso_U_23
_atom_site_aniso_U_13
_atom_site_aniso_U_12
Rh 0.0202(5) 0.0226(5) 0.0282(5) -0.0002(3) 0.0091(3) 0.0000(3)
Cl 0.0323(13) 0.0293(15) 0.0532(16) -0.0005(12) 0.0196(11) -0.0001(11)
S 0.0172(12) 0.0251(14) 0.0224(13) 0.0019(11) 0.0065(10) 0.0012(10)
P 0.0174(12) 0.0234(15) 0.0225(14) 0.0003(11) 0.0047(10) 0.0010(11)
O 0.045(4) 0.034(5) 0.116(6) 0.001(4) 0.034(4) 0.007(4)
B 0.024(6) 0.021(6) 0.026(7) 0.002(6) 0.005(5) 0.006(5)
C1 0.032(6) 0.020(5) 0.018(5) 0.006(4) 0.006(5) -0.002(5)
C2 0.022(6) 0.024(6) 0.017(5) -0.002(5) 0.008(5) 0.003(5)
C3 0.011(5) 0.029(6) 0.026(5) -0.005(5) 0.004(5) 0.000(5)
C4 0.012(5) 0.024(5) 0.024(6) -0.002(5) 0.001(4) -0.001(5)
C5 0.019(6) 0.024(6) 0.032(6) -0.010(5) 0.017(5) -0.002(5)
C6 0.021(6) 0.027(6) 0.032(6) -0.004(5) 0.013(5) -0.007(5)
C7 0.024(6) 0.023(6) 0.019(6) -0.001(5) 0.009(5) 0.000(5)
C8 0.027(6) 0.026(6) 0.020(5) 0.007(4) 0.012(5) 0.006(5)
C9 0.017(5) 0.016(5) 0.027(6) 0.005(5) 0.011(4) -0.003(5)
C10 0.021(6) 0.017(6) 0.020(5) 0.000(5) 0.005(5) -0.004(5)
C11 0.015(6) 0.017(5) 0.018(5) -0.004(5) 0.003(4) -0.007(4)
C12 0.015(5) 0.025(6) 0.015(5) -0.007(5) -0.003(4) 0.003(5)
C13 0.013(6) 0.033(6) 0.016(5) -0.006(5) 0.006(4) 0.008(5)
C14 0.028(5) 0.025(5) 0.043(6) 0.001(5) 0.012(4) 0.005(4)
C15 0.034(5) 0.023(5) 0.042(6) 0.013(5) 0.019(5) 0.009(4)
C16 0.024(5) 0.030(6) 0.028(5) 0.008(5) 0.015(5) 0.006(5)
C17 0.054(6) 0.048(7) 0.041(6) 0.007(5) 0.029(5) 0.013(5)
C18 0.039(6) 0.049(7) 0.058(7) 0.018(5) 0.023(5) -0.010(5)
C19 0.052(6) 0.050(7) 0.040(6) 0.017(5) 0.029(5) 0.013(5)
C20 0.026(6) 0.032(6) 0.023(5) 0.005(5) 0.003(5) 0.001(4)
C21 0.028(5) 0.068(8) 0.051(6) -0.017(6) 0.001(5) -0.006(5)
C22 0.016(5) 0.077(8) 0.044(6) 0.014(6) -0.002(4) -0.002(5)
C23 0.023(5) 0.050(6) 0.047(6) 0.008(5) 0.011(5) 0.002(4)
C24 0.020(5) 0.024(5) 0.019(6) 0.006(4) 0.009(4) -0.003(4)
C25 0.025(5) 0.031(6) 0.032(5) -0.004(4) 0.006(4) 0.006(4)
C26 0.028(5) 0.033(6) 0.048(6) 0.000(5) 0.008(4) 0.010(4)
C27 0.040(6) 0.035(6) 0.051(6) -0.010(5) 0.024(5) 0.007(5)
C28 0.039(6) 0.051(7) 0.037(6) -0.014(5) 0.007(5) 0.000(5)
C29 0.023(5) 0.028(6) 0.050(8) -0.002(5) 0.019(5) 0.006(5)
C30 0.016(5) 0.012(5) 0.031(5) 0.002(4) 0.005(4) 0.003(4)
C31 0.032(5) 0.036(6) 0.034(6) 0.003(5) 0.005(5) -0.008(4)
C32 0.057(6) 0.063(8) 0.033(6) -0.015(5) 0.001(5) -0.004(5)
C33 0.041(6) 0.027(6) 0.060(7) -0.017(6) -0.018(5) 0.006(4)
C34 0.029(6) 0.039(6) 0.072(7) -0.006(6) -0.002(6) 0.000(5)
C35 0.032(6) 0.043(6) 0.034(6) 0.001(5) -0.001(5) -0.003(5)
C36 0.028(5) 0.027(6) 0.025(5) 0.012(4) 0.006(4) 0.003(5)
C37 0.033(5) 0.029(6) 0.029(5) 0.009(4) 0.011(4) -0.007(4)
C38 0.027(5) 0.053(6) 0.043(6) 0.010(5) 0.011(4) 0.001(5)
C39 0.030(6) 0.053(6) 0.059(7) 0.014(6) 0.015(5) -0.016(5)
C40 0.040(6) 0.037(6) 0.076(8) 0.014(5) 0.022(5) -0.012(5)
C41 0.037(4) 0.038(5) 0.048(4) 0.003(4) 0.013(4) -0.001(4)
C42 0.018(5) 0.035(7) 0.025(5) 0.004(5) 0.019(4) -0.003(5)
C43 0.034(5) 0.036(6) 0.031(6) 0.007(4) 0.011(4) 0.007(4)
C44 0.035(6) 0.060(7) 0.033(6) 0.009(5) 0.007(4) -0.004(5)
C45 0.034(6) 0.069(7) 0.021(6) -0.007(5) -0.002(4) -0.018(5)
C46 0.043(6) 0.039(6) 0.038(6) -0.011(5) 0.017(5) -0.006(5)
C47 0.024(5) 0.034(7) 0.029(6) -0.006(5) 0.010(5) 0.003(5)
C48 0.029(6) 0.039(7) 0.065(7) 0.001(6) 0.029(5) 0.001(5)

loop_
_atom_type_symbol
_atom_type_description
_atom_type_scat_dispersion_real
_atom_type_scat_dispersion_imag
_atom_type_scat_source
C C 0.0033 0.0016 'International Tables Vol C Tables 4.2.6.8 and 6.1.1.4'
H H 0.0000 0.0000 'International Tables Vol C Tables 4.2.6.8 and 6.1.1.4'
B B 0.0013 0.0007 'International Tables Vol C Tables 4.2.6.8 and 6.1.1.4'
O O 0.0106 0.0060 'International Tables Vol C Tables 4.2.6.8 and 6.1.1.4'
P P 0.1023 0.0942 'International Tables Vol C Tables 4.2.6.8 and 6.1.1.4'
S S 0.1246 0.1234 'International Tables Vol C Tables 4.2.6.8 and 6.1.1.4'
Cl Cl 0.1484 0.1585 'International Tables Vol C Tables 4.2.6.8 and 6.1.1.4'
Rh Rh -1.1178 0.9187 'International Tables Vol C Tables 4.2.6.8 and 6.1.1.4'

loop_
_geom_angle_atom_site_label_1
_geom_angle_atom_site_label_2
_geom_angle_atom_site_label_3
_geom_angle
C48 Rh P 89.5(3)
C48 Rh S 171.3(3)
P Rh S 83.32(7)
C48 Rh Cl 92.6(3)
P Rh Cl 172.64(8)
S Rh Cl 95.08(7)
B Cl Rh 104.6(3)
C11 S C12 101.1(4)
C11 S Rh 100.7(3)
C12 S Rh 113.4(3)
C30 P C24 105.3(4)
C30 P C4 104.8(3)
C24 P C4 106.7(4)
C30 P Rh 116.2(3)
C24 P Rh 117.4(2)
C4 P Rh 105.3(3)
C30 P B 109.9(3)
C24 P B 136.1(3)
C4 P B 88.9(3)
Rh P B 20.78(10)
C42 B C5 114.4(7)
C42 B C36 111.9(7)
C5 B C36 113.5(6)
C42 B Cl 106.5(5)
C5 B Cl 104.1(5)
C36 B Cl 105.4(6)
C42 B P 74.1(4)
C5 B P 79.5(4)
C36 B P 159.2(5)
Cl B P 54.3(2)
C2 C1 C10 123.5(7)
C2 C1 H1 118.3
C10 C1 H1 118.3
C3 C2 C1 117.2(7)
C3 C2 C16 119.7(8)
C1 C2 C16 123.0(8)
C4 C3 C2 121.8(7)
C4 C3 H3 119.1
C2 C3 H3 119.1
C3 C4 C11 119.0(7)
C3 C4 P 124.1(7)
C11 C4 P 116.9(7)
C12 C5 C6 114.0(7)
C12 C5 B 124.6(7)
C6 C5 B 121.3(8)
C7 C6 C5 123.8(7)
C7 C6 H6 118.1
C5 C6 H6 118.1
C8 C7 C6 118.0(7)
C8 C7 C20 122.8(8)
C6 C7 C20 119.2(8)
C7 C8 C13 122.9(7)
C7 C8 H8 118.5
C13 C8 H8 118.5
C15 C9 C13 112.6(6)
C15 C9 C10 111.8(6)
C13 C9 C10 108.9(6)
C15 C9 C14 106.5(6)
C13 C9 C14 108.4(6)
C10 C9 C14 108.5(6)
C11 C10 C1 116.6(7)
C11 C10 C9 120.3(7)
C1 C10 C9 123.2(8)
C4 C11 C10 121.9(7)
C4 C11 S 117.7(7)
C10 C11 S 120.2(7)
C5 C12 C13 125.4(6)
C5 C12 S 118.1(7)
C13 C12 S 116.5(7)
C12 C13 C8 114.9(7)
C12 C13 C9 122.8(7)
C8 C13 C9 122.1(8)
C9 C14 H14A 109.5
C9 C14 H14B 109.5
H14A C14 H14B 109.5
C9 C14 H14C 109.5
H14A C14 H14C 109.5
H14B C14 H14C 109.5
C9 C15 H15A 109.5
C9 C15 H15B 109.5
H15A C15 H15B 109.5
C9 C15 H15C 109.5
H15A C15 H15C 109.5
H15B C15 H15C 109.5
C19 C16 C2 112.8(7)
C19 C16 C17 108.4(6)
C2 C16 C17 109.5(7)
C19 C16 C18 108.2(7)
C2 C16 C18 108.9(6)
C17 C16 C18 108.8(6)
C16 C17 H17A 109.5
C16 C17 H17B 109.5
H17A C17 H17B 109.5
C16 C17 H17C 109.5
H17A C17 H17C 109.5
H17B C17 H17C 109.5
C16 C18 H18A 109.5
C16 C18 H18B 109.5
H18A C18 H18B 109.5
C16 C18 H18C 109.5
H18A C18 H18C 109.5
H18B C18 H18C 109.5
C16 C19 H19A 109.5
C16 C19 H19B 109.5
H19A C19 H19B 109.5
C16 C19 H19C 109.5
H19A C19 H19C 109.5
H19B C19 H19C 109.5
C21 C20 C7 109.0(6)
C21 C20 C22 109.1(7)
C7 C20 C22 112.1(7)
C21 C20 C23 108.9(7)
C7 C20 C23 110.3(6)
C22 C20 C23 107.4(6)
C20 C21 H21A 109.5
C20 C21 H21B 109.5
H21A C21 H21B 109.5
C20 C21 H21C 109.5
H21A C21 H21C 109.5
H21B C21 H21C 109.5
C20 C22 H22A 109.5
C20 C22 H22B 109.5
H22A C22 H22B 109.5
C20 C22 H22C 109.5
H22A C22 H22C 109.5
H22B C22 H22C 109.5
C20 C23 H23A 109.5
C20 C23 H23B 109.5
H23A C23 H23B 109.5
C20 C23 H23C 109.5
H23A C23 H23C 109.5
H23B C23 H23C 109.5
C25 C24 C29 118.5(7)
C25 C24 P 120.8(6)
C29 C24 P 120.3(6)
C26 C25 C24 121.0(8)
C26 C25 H25 119.5
C24 C25 H25 119.5
C25 C26 C27 119.8(7)
C25 C26 H26 120.1
C27 C26 H26 120.1
C28 C27 C26 120.0(8)
C28 C27 H27 120.0
C26 C27 H27 120.0
C27 C28 C29 120.2(8)
C27 C28 H28 119.9
C29 C28 H28 119.9
C28 C29 C24 120.4(7)
C28 C29 H29 119.8
C24 C29 H29 119.8
C31 C30 C35 118.3(7)
C31 C30 P 119.5(6)
C35 C30 P 122.0(7)
C32 C31 C30 120.4(8)
C32 C31 H31 119.8
C30 C31 H31 119.8
C33 C32 C31 120.5(9)
C33 C32 H32 119.7
C31 C32 H32 119.7
C32 C33 C34 120.5(9)
C32 C33 H33 119.7
C34 C33 H33 119.7
C33 C34 C35 118.9(9)
C33 C34 H34 120.5
C35 C34 H34 120.5
C34 C35 C30 121.2(8)
C34 C35 H35 119.4
C30 C35 H35 119.4
C41 C36 C37 115.5(7)
C41 C36 B 126.3(8)
C37 C36 B 118.2(7)
C38 C37 C36 121.9(8)
C38 C37 H37 119.1
C36 C37 H37 119.1
C39 C38 C37 120.4(8)
C39 C38 H38 119.8
C37 C38 H38 119.8
C38 C39 C40 119.5(8)
C38 C39 H39 120.3
C40 C39 H39 120.3
C39 C40 C41 120.0(9)
C39 C40 H40 120.0
C41 C40 H40 120.0
C40 C41 C36 122.8(8)
C40 C41 H41 118.6
C36 C41 H41 118.6
C47 C42 C43 115.1(7)
C47 C42 B 119.7(7)
C43 C42 B 125.2(8)
C44 C43 C42 123.0(8)
C44 C43 H43 118.5
C42 C43 H43 118.5
C45 C44 C43 120.0(8)
C45 C44 H44 120.0
C43 C44 H44 120.0
C44 C45 C46 119.7(8)
C44 C45 H45 120.1
C46 C45 H45 120.1
C45 C46 C47 120.2(8)
C45 C46 H46 119.9
C47 C46 H46 119.9
C46 C47 C42 122.0(8)
C46 C47 H47 119.0
C42 C47 H47 119.0
O C48 Rh 177.7(8)
C2H C1H H1HA 109.5
C2H C1H H1HB 109.5
H1HA C1H H1HB 109.5
C2H C1H H1HC 109.4
H1HA C1H H1HC 109.5
H1HB C1H H1HC 109.5
C1H C2H C3H 119.5(16)
C1H C2H H2HA 107.4
C3H C2H H2HA 107.4
C1H C2H H2HB 107.5
C3H C2H H2HB 107.5
H2HA C2H H2HB 107.0
C4H C3H C2H 116.1(17)
C4H C3H H3HA 108.3
C2H C3H H3HA 108.2
C4H C3H H3HB 108.1
C2H C3H H3HB 108.3
H3HA C3H H3HB 107.4
C3H C4H C5H 117.3(17)
C3H C4H H4HA 107.9
C5H C4H H4HA 107.9
C3H C4H H4HB 108.1
C5H C4H H4HB 108.1
H4HA C4H H4HB 107.2
C6H C5H C4H 105.1(15)
C6H C5H H5HA 110.8
C4H C5H H5HA 110.7
C6H C5H H5HB 110.7
C4H C5H H5HB 110.7
H5HA C5H H5HB 108.8
C5H C6H H6HA 109.4
C5H C6H H6HB 109.5
H6HA C6H H6HB 109.5
C5H C6H H6HC 109.5
H6HA C6H H6HC 109.5
H6HB C6H H6HC 109.5
C2S C1S H1SA 109.7
C2S C1S H1SB 108.8
H1SA C1S H1SB 109.5
C2S C1S H1SC 110.0
H1SA C1S H1SC 109.5
H1SB C1S H1SC 109.5
C1S C2S C3S 117(3)
C1S C2S H2SA 108.6
C3S C2S H2SA 108.2
C1S C2S H2SB 107.4
C3S C2S H2SB 107.6
H2SA C2S H2SB 107.3
C2S C3S C4S 111(3)
C2S C3S H3SA 109.6
C4S C3S H3SA 109.4
C2S C3S H3SB 108.9
C4S C3S H3SB 109.4
H3SA C3S H3SB 108.0
C3S C4S C5S 113(3)
C3S C4S H4SA 109.0
C5S C4S H4SA 108.8
C3S C4S H4SB 109.0
C5S C4S H4SB 108.9
H4SA C4S H4SB 107.8
C6S C5S C4S 115(3)
C6S C5S H5SA 108.7
C4S C5S H5SA 108.4
C6S C5S H5SB 108.6
C4S C5S H5SB 108.4
H5SA C5S H5SB 107.5
C5S C6S H6SA 109.2
C5S C6S H6SB 109.6
H6SA C6S H6SB 109.5
C5S C6S H6SC 109.7
H6SA C6S H6SC 109.5
H6SB C6S H6SC 109.5

loop_
_geom_bond_atom_site_label_1
_geom_bond_atom_site_label_2
_geom_bond_distance
Rh C48 1.817(11)
Rh P 2.205(2)
Rh S 2.379(2)
Rh Cl 2.381(2)
Cl B 1.995(9)
S C11 1.788(8)
S C12 1.803(7)
P C30 1.800(8)
P C24 1.808(8)
P C4 1.818(8)
P B 5.443(9)
O C48 1.149(9)
B C42 1.611(12)
B C5 1.612(12)
B C36 1.619(12)
C1 C2 1.393(10)
C1 C10 1.398(10)
C1 H1 0.9500
C2 C3 1.388(10)
C2 C16 1.531(10)
C3 C4 1.386(10)
C3 H3 0.9500
C4 C11 1.391(10)
C5 C12 1.406(10)
C5 C6 1.416(10)
C6 C7 1.391(10)
C6 H6 0.9500
C7 C8 1.386(10)
C7 C20 1.530(10)
C8 C13 1.416(10)
C8 H8 0.9500
C9 C15 1.518(10)
C9 C13 1.526(10)
C9 C10 1.541(10)
C9 C14 1.552(10)
C10 C11 1.397(10)
C12 C13 1.412(10)
C14 H14A 0.9800
C14 H14B 0.9800
C14 H14C 0.9800
C15 H15A 0.9800
C15 H15B 0.9800
C15 H15C 0.9800
C16 C19 1.524(10)
C16 C17 1.529(11)
C16 C18 1.540(10)
C17 H17A 0.9800
C17 H17B 0.9800
C17 H17C 0.9800
C18 H18A 0.9800
C18 H18B 0.9800
C18 H18C 0.9800
C19 H19A 0.9800
C19 H19B 0.9800
C19 H19C 0.9800
C20 C21 1.516(11)
C20 C22 1.535(11)
C20 C23 1.543(10)
C21 H21A 0.9800
C21 H21B 0.9800
C21 H21C 0.9800
C22 H22A 0.9800
C22 H22B 0.9800
C22 H22C 0.9800
C23 H23A 0.9800
C23 H23B 0.9800
C23 H23C 0.9800
C24 C25 1.378(10)
C24 C29 1.391(10)
C25 C26 1.376(10)
C25 H25 0.9500
C26 C27 1.379(11)
C26 H26 0.9500
C27 C28 1.368(11)
C27 H27 0.9500
C28 C29 1.378(11)
C28 H28 0.9500
C29 H29 0.9500
C30 C31 1.381(10)
C30 C35 1.385(11)
C31 C32 1.380(11)
C31 H31 0.9500
C32 C33 1.357(12)
C32 H32 0.9500
C33 C34 1.377(12)
C33 H33 0.9500
C34 C35 1.386(11)
C34 H34 0.9500
C35 H35 0.9500
C36 C41 1.388(11)
C36 C37 1.396(10)
C37 C38 1.386(10)
C37 H37 0.9500
C38 C39 1.361(11)
C38 H38 0.9500
C39 C40 1.369(12)
C39 H39 0.9500
C40 C41 1.376(11)
C40 H40 0.9500
C41 H41 0.9500
C42 C47 1.403(10)
C42 C43 1.409(10)
C43 C44 1.373(11)
C43 H43 0.9500
C44 C45 1.369(12)
C44 H44 0.9500
C45 C46 1.374(11)
C45 H45 0.9500
C46 C47 1.389(10)
C46 H46 0.9500
C47 H47 0.9500
C1H C2H 1.411(19)
C1H H1HA 0.9800
C1H H1HB 0.9800
C1H H1HC 0.9800
C2H C3H 1.494(19)
C2H H2HA 0.9900
C2H H2HB 0.9900
C3H C4H 1.442(19)
C3H H3HA 0.9900
C3H H3HB 0.9900
C4H C5H 1.515(19)
C4H H4HA 0.9900
C4H H4HB 0.9900
C5H C6H 1.480(18)
C5H H5HA 0.9900
C5H H5HB 0.9900
C6H H6HA 0.9800
C6H H6HB 0.9800
C6H H6HC 0.9800
C1S C2S 1.44(3)
C1S H1SA 0.9800
C1S H1SB 0.9800
C1S H1SC 0.9800
C2S C3S 1.49(3)
C2S H2SA 0.9900
C2S H2SB 0.9900
C3S C4S 1.51(3)
C3S H3SA 0.9900
C3S H3SB 0.9900
C4S C5S 1.52(3)
C4S H4SA 0.9900
C4S H4SB 0.9900
C5S C6S 1.35(3)
C5S H5SA 0.9900
C5S H5SB 0.9900
C6S H6SA 0.9800
C6S H6SB 0.9800
C6S H6SC 0.9800

loop_
_geom_torsion_atom_site_label_1
_geom_torsion_atom_site_label_2
_geom_torsion_atom_site_label_3
_geom_torsion_atom_site_label_4
_geom_torsion
C48 Rh Cl B 157.6(4)
P Rh Cl B -95.5(7)
S Rh Cl B -18.4(3)
C48 Rh S C11 68.3(19)
P Rh S C11 34.0(2)
Cl Rh S C11 -138.8(2)
C48 Rh S C12 175.5(19)
P Rh S C12 141.2(3)
Cl Rh S C12 -31.6(3)
C48 Rh P C30 -91.8(4)
S Rh P C30 83.4(3)
Cl Rh P C30 161.2(6)
C48 Rh P C24 34.2(4)
S Rh P C24 -150.7(3)
Cl Rh P C24 -72.8(7)
C48 Rh P C4 152.7(4)
S Rh P C4 -32.2(3)
Cl Rh P C4 45.7(7)
C48 Rh P B -168.5(4)
S Rh P B 6.6(3)
Cl Rh P B 84.5(7)
Rh Cl B C42 -51.9(6)
Rh Cl B C5 69.3(5)
Rh Cl B C36 -171.0(4)
Rh Cl B P 3.65(4)
C30 P B C42 2.1(5)
C24 P B C42 143.5(5)
C4 P B C42 -103.3(5)
Rh P B C42 113.9(6)
C30 P B C5 121.4(5)
C24 P B C5 -97.2(6)
C4 P B C5 16.0(5)
Rh P B C5 -126.8(6)
C30 P B C36 -108.0(14)
C24 P B C36 33.4(15)
C4 P B C36 146.6(14)
Rh P B C36 3.8(12)
C30 P B Cl -122.6(4)
C24 P B Cl 18.8(5)
C4 P B Cl 132.0(3)
Rh P B Cl -10.80(12)
C10 C1 C2 C3 1.3(11)
C10 C1 C2 C16 179.9(7)
C1 C2 C3 C4 1.1(10)
C16 C2 C3 C4 -177.5(7)
C2 C3 C4 C11 -2.7(10)
C2 C3 C4 P 178.4(5)
C30 P C4 C3 80.2(7)
C24 P C4 C3 -31.2(7)
Rh P C4 C3 -156.7(6)
B P C4 C3 -169.5(6)
C30 P C4 C11 -98.8(6)
C24 P C4 C11 149.8(5)
Rh P C4 C11 24.4(6)
B P C4 C11 11.5(5)
C42 B C5 C12 37.2(10)
C36 B C5 C12 167.2(7)
Cl B C5 C12 -78.7(8)
P B C5 C12 -29.9(7)
C42 B C5 C6 -138.0(7)
C36 B C5 C6 -7.9(10)
Cl B C5 C6 106.2(7)
P B C5 C6 155.0(7)
C12 C5 C6 C7 -0.7(10)
B C5 C6 C7 174.9(7)
C5 C6 C7 C8 -6.7(11)
C5 C6 C7 C20 175.0(7)
C6 C7 C8 C13 6.0(11)
C20 C7 C8 C13 -175.7(7)
C2 C1 C10 C11 -2.0(11)
C2 C1 C10 C9 177.1(6)
C15 C9 C10 C11 -167.6(6)
C13 C9 C10 C11 -42.6(9)
C14 C9 C10 C11 75.2(8)
C15 C9 C10 C1 13.3(10)
C13 C9 C10 C1 138.3(7)
C14 C9 C10 C1 -103.8(8)
C3 C4 C11 C10 1.9(10)
P C4 C11 C10 -179.1(5)
C3 C4 C11 S -173.2(5)
P C4 C11 S 5.8(7)
C1 C10 C11 C4 0.3(10)
C9 C10 C11 C4 -178.8(6)
C1 C10 C11 S 175.3(5)
C9 C10 C11 S -3.8(9)
C12 S C11 C4 -146.9(6)
Rh S C11 C4 -30.3(6)
C12 S C11 C10 37.9(6)
Rh S C11 C10 154.6(5)
C6 C5 C12 C13 9.5(10)
B C5 C12 C13 -165.9(7)
C6 C5 C12 S -171.2(5)
B C5 C12 S 13.3(10)
C11 S C12 C5 152.5(6)
Rh S C12 C5 45.6(6)
C11 S C12 C13 -28.2(6)
Rh S C12 C13 -135.1(5)
C5 C12 C13 C8 -10.1(10)
S C12 C13 C8 170.6(5)
C5 C12 C13 C9 164.6(7)
S C12 C13 C9 -14.7(9)
C7 C8 C13 C12 1.8(10)
C7 C8 C13 C9 -172.9(7)
C15 C9 C13 C12 178.4(7)
C10 C9 C13 C12 53.8(9)
C14 C9 C13 C12 -64.1(8)
C15 C9 C13 C8 -7.3(10)
C10 C9 C13 C8 -131.9(7)
C14 C9 C13 C8 110.2(7)
C3 C2 C16 C19 177.3(7)
C1 C2 C16 C19 -1.2(10)
C3 C2 C16 C17 56.4(9)
C1 C2 C16 C17 -122.1(7)
C3 C2 C16 C18 -62.5(9)
C1 C2 C16 C18 119.0(8)
C8 C7 C20 C21 115.0(8)
C6 C7 C20 C21 -66.7(9)
C8 C7 C20 C22 -5.8(10)
C6 C7 C20 C22 172.5(7)
C8 C7 C20 C23 -125.4(8)
C6 C7 C20 C23 52.9(9)
C30 P C24 C25 32.5(7)
C4 P C24 C25 143.6(6)
Rh P C24 C25 -98.6(6)
B P C24 C25 -110.0(6)
C30 P C24 C29 -154.1(6)
C4 P C24 C29 -43.0(7)
Rh P C24 C29 74.8(6)
B P C24 C29 63.4(7)
C29 C24 C25 C26 -0.4(11)
P C24 C25 C26 173.1(6)
C24 C25 C26 C27 1.0(12)
C25 C26 C27 C28 -0.8(12)
C26 C27 C28 C29 -0.1(13)
C27 C28 C29 C24 0.7(12)
C25 C24 C29 C28 -0.4(11)
P C24 C29 C28 -174.0(6)
C24 P C30 C31 -134.6(6)
C4 P C30 C31 113.0(7)
Rh P C30 C31 -2.8(7)
B P C30 C31 18.7(7)
C24 P C30 C35 50.9(7)
C4 P C30 C35 -61.4(7)
Rh P C30 C35 -177.2(5)
B P C30 C35 -155.7(6)
C35 C30 C31 C32 -2.3(11)
P C30 C31 C32 -176.9(6)
C30 C31 C32 C33 1.3(13)
C31 C32 C33 C34 -0.3(13)
C32 C33 C34 C35 0.4(13)
C33 C34 C35 C30 -1.4(12)
C31 C30 C35 C34 2.4(11)
P C30 C35 C34 176.9(6)
C42 B C36 C41 -116.3(9)
C5 B C36 C41 112.4(9)
Cl B C36 C41 -0.9(10)
P B C36 C41 -13.2(19)
C42 B C36 C37 64.3(9)
C5 B C36 C37 -67.0(9)
Cl B C36 C37 179.7(6)
P B C36 C37 167.4(10)
C41 C36 C37 C38 -0.3(11)
B C36 C37 C38 179.2(7)
C36 C37 C38 C39 0.9(12)
C37 C38 C39 C40 -1.2(13)
C38 C39 C40 C41 1.0(13)
C39 C40 C41 C36 -0.4(13)
C37 C36 C41 C40 0.0(12)
B C36 C41 C40 -179.4(7)
C5 B C42 C47 41.3(10)
C36 B C42 C47 -89.5(8)
Cl B C42 C47 155.7(6)
P B C42 C47 111.6(6)
C5 B C42 C43 -141.3(7)
C36 B C42 C43 87.9(9)
Cl B C42 C43 -26.8(9)
P B C42 C43 -71.0(7)
C47 C42 C43 C44 -0.2(11)
B C42 C43 C44 -177.7(7)
C42 C43 C44 C45 -0.3(12)
C43 C44 C45 C46 0.7(12)
C44 C45 C46 C47 -0.6(12)
C45 C46 C47 C42 0.0(12)
C43 C42 C47 C46 0.4(10)
B C42 C47 C46 178.1(7)
P Rh C48 O 9(22)
S Rh C48 O -25(24)
Cl Rh C48 O -178(100)
C1H C2H C3H C4H 69(3)
C2H C3H C4H C5H -171(2)
C3H C4H C5H C6H -61(3)
C1S C2S C3S C4S -171(5)
C2S C3S C4S C5S -55(6)
C3S C4S C5S C6S -150(5)
